data_4319344
loop_
_publ_author_name
'Ulrike Fooken'
'Masood A. Khan'
'Rudolf. J. Wehmschulte'

_publ_contact_author_address
;       Department of Chemistry and Biochemistry
         University of Oklahoma
         620 Parrington Oval, Room 208
         Norman, OK 73019
;
_publ_contact_author_email rjwehmschulte@ou.edu
_publ_contact_author_fax '405 325 6111'
_publ_contact_author_name 'Rudolf J. Wehmschulte'
_publ_contact_author_phone '405 325 2388'
_publ_section_title
;
 Novel Aluminum Hydride Derivatives from the Reaction of H~3~Al.NMe~3~
 with the Cyclosilazanes [Me~2~SiNH]~3~ and [Me~2~SiNH]~4~
;
_journal_name_full 'Inorganic Chemistry'
_journal_page_first 1316
_journal_page_last 1322
_journal_paper_doi 10.1021/ic000636r
_journal_volume 40
_journal_year 2001
_chemical_formula_sum 'C15 H51 Al3 N6 Si3'
_chemical_formula_weight 480.83
_chemical_name_systematic
;
  ?
;
_space_group_IT_number 14
_symmetry_cell_setting monoclinic
_symmetry_space_group_name_Hall '-P 2ybc'
_symmetry_space_group_name_H-M 'P 1 21/c 1'
_atom_sites_solution_hydrogens geom
_atom_sites_solution_primary direct
_atom_sites_solution_secondary difmap
_audit_creation_method SHELXL
_cell_angle_alpha 90.00
_cell_angle_beta 96.906(7)
_cell_angle_gamma 90.00
_cell_formula_units_Z 4
_cell_length_a 18.229(2)
_cell_length_b 12.3414(15)
_cell_length_c 13.340(2)
_cell_measurement_reflns_used 57
_cell_measurement_temperature 163(2)
_cell_measurement_theta_max 19.69
_cell_measurement_theta_min 3.81
_cell_volume 2979.3(7)
_computing_cell_refinement 'Siemens XSCANS'
_computing_data_collection 'Siemens XSCANS'
_computing_data_reduction 'Siemens SHELXTL'
_computing_molecular_graphics 'Siemens SHELXTL'
_computing_publication_material 'Siemens SHELXTL'
_computing_structure_refinement 'SHELXL-93 (Sheldrick, 1993)'
_computing_structure_solution 'SHELXS-86 (Sheldrick, 1990)'
_diffrn_ambient_temperature 163(2)
_diffrn_measurement_device 'Siemens P4'
_diffrn_measurement_method '\w scans'
_diffrn_radiation_monochromator graphite
_diffrn_radiation_source 'fine-focus sealed tube'
_diffrn_radiation_type MoK\a
_diffrn_radiation_wavelength 0.71073
_diffrn_reflns_av_R_equivalents 0.0316
_diffrn_reflns_av_sigmaI/netI 0.0401
_diffrn_reflns_limit_h_max 22
_diffrn_reflns_limit_h_min -22
_diffrn_reflns_limit_k_max 7
_diffrn_reflns_limit_k_min -15
_diffrn_reflns_limit_l_max 16
_diffrn_reflns_limit_l_min -14
_diffrn_reflns_number 7341
_diffrn_reflns_theta_max 26.50
_diffrn_reflns_theta_min 2.00
_diffrn_standards_decay_% 1.6
_diffrn_standards_interval_count 97
_diffrn_standards_number 3
_exptl_absorpt_coefficient_mu 0.260
_exptl_absorpt_correction_type none
_exptl_crystal_colour colourless
_exptl_crystal_density_diffrn 1.072
_exptl_crystal_description prism
_exptl_crystal_F_000 1056
_exptl_crystal_size_max 0.64
_exptl_crystal_size_mid 0.56
_exptl_crystal_size_min 0.52
_refine_diff_density_max 0.385
_refine_diff_density_min -0.247
_refine_diff_density_rms 0.051
_refine_ls_extinction_coef 0.0007(3)
_refine_ls_extinction_expression Fc^*^=kFc[1+0.001xFc^2^\l^3^/sin(2\q)]^-1/4^
_refine_ls_extinction_method SHELXL
_refine_ls_goodness_of_fit_all 1.053
_refine_ls_goodness_of_fit_obs 1.071
_refine_ls_matrix_type full
_refine_ls_number_parameters 284
_refine_ls_number_reflns 6062
_refine_ls_number_restraints 0
_refine_ls_restrained_S_all 1.091
_refine_ls_restrained_S_obs 1.071
_refine_ls_R_factor_all 0.0427
_refine_ls_R_factor_obs 0.0341
_refine_ls_shift/esd_max 0.001
_refine_ls_shift/esd_mean 0.000
_refine_ls_structure_factor_coef Fsqd
_refine_ls_weighting_details 'w=1/[\s^2^(Fo^2^)+(0.0416P)^2^+0.9481P] where P=(Fo^2^+2Fc^2^)/3'
_refine_ls_weighting_scheme calc
_refine_ls_wR_factor_all 0.0959
_refine_ls_wR_factor_obs 0.0870
_reflns_number_observed 5217
_reflns_number_total 6069
_reflns_observed_criterion >2sigma(I)
_cod_data_source_file ic000636r_2.cif
_cod_data_source_block rw941a(COMPOUND1)
_cod_depositor_comments
;
The following automatic conversions were performed:

'_symmetry_cell_setting' value 'Monoclinic' changed to 'monoclinic'
according to the built-in table from CIF Core dictionary named
'cif_core.dic' version 2.4.1 from 2010-06-29.

Automatic conversion script
Id: cif_fix_values 1646 2011-03-28 12:23:43Z adriana 

The following automatic conversions were performed:

'_refine_ls_weighting_scheme' value 'calc
w=1/[\s^2^(Fo^2^)+(0.0416P)^2^+0.9481P] where P=(Fo^2^+2Fc^2^)/3' was
changed to 'calc'. New tag '_refine_ls_weighting_details' was
created. The value of the new tag was set to
'w=1/[\s^2^(Fo^2^)+(0.0416P)^2^+0.9481P] where P=(Fo^2^+2Fc^2^)/3'.

Automatic conversion script
Id: cif_fix_values 3143 2015-03-26 13:38:13Z robertas 
;
_cod_original_cell_volume 2979.4(6)
_cod_database_code 4319344

loop_
_symmetry_equiv_pos_as_xyz
'x, y, z'
'-x, y+1/2, -z+1/2'
'-x, -y, -z'
'x, -y-1/2, z-1/2'

loop_
_atom_site_aniso_label
_atom_site_aniso_U_11
_atom_site_aniso_U_22
_atom_site_aniso_U_33
_atom_site_aniso_U_23
_atom_site_aniso_U_13
_atom_site_aniso_U_12
Si1 0.0174(2) 0.0173(2) 0.0202(2) 0.0008(2) -0.0020(2) -0.0004(2)
Si2 0.0167(2) 0.0204(2) 0.0212(2) -0.0047(2) -0.0001(2) 0.0003(2)
Si3 0.0165(2) 0.0169(2) 0.0196(2) 0.0021(2) 0.0025(2) 0.00056(15)
Al1 0.0242(2) 0.0225(2) 0.0289(3) -0.0024(2) 0.0078(2) 0.0041(2)
Al2 0.0156(2) 0.0230(2) 0.0241(3) -0.0015(2) 0.0031(2) -0.0005(2)
Al3 0.0208(2) 0.0189(2) 0.0282(3) -0.0011(2) 0.0065(2) -0.0036(2)
N1 0.0181(6) 0.0184(6) 0.0217(7) -0.0020(5) -0.0005(5) 0.0018(5)
N2 0.0153(6) 0.0187(6) 0.0200(6) -0.0004(5) 0.0016(5) 0.0004(5)
N3 0.0162(6) 0.0181(6) 0.0222(7) 0.0023(5) 0.0019(5) -0.0005(5)
N4 0.0289(8) 0.0230(7) 0.0421(9) 0.0013(6) 0.0042(6) 0.0049(6)
N5 0.0240(7) 0.0288(7) 0.0288(8) 0.0006(6) 0.0071(6) -0.0041(6)
N6 0.0223(7) 0.0256(7) 0.0312(8) 0.0057(6) 0.0083(6) 0.0012(6)
C1 0.0222(8) 0.0290(9) 0.0423(10) 0.0029(8) -0.0081(7) 0.0005(7)
C2 0.0403(10) 0.0252(8) 0.0184(8) 0.0012(7) -0.0009(7) -0.0017(7)
C3 0.0424(12) 0.0281(10) 0.092(2) 0.0068(11) 0.0186(12) 0.0152(9)
C4 0.0374(11) 0.0449(12) 0.074(2) 0.0234(12) 0.0130(11) 0.0012(9)
C5 0.096(2) 0.0395(13) 0.0474(14) 0.0093(11) -0.0225(13) 0.0075(13)
C6 0.0252(9) 0.0243(9) 0.0603(13) -0.0124(9) 0.0044(8) -0.0036(7)
C7 0.0369(10) 0.0481(11) 0.0212(9) -0.0078(8) -0.0026(7) 0.0126(9)
C8 0.0467(11) 0.0343(10) 0.0448(12) 0.0121(9) 0.0137(9) 0.0004(9)
C9 0.0255(9) 0.0472(12) 0.0402(11) 0.0008(9) 0.0135(8) -0.0051(8)
C10 0.0417(10) 0.0457(11) 0.0271(9) -0.0065(8) 0.0102(8) -0.0134(9)
C11 0.0255(8) 0.0334(9) 0.0322(9) 0.0128(8) 0.0016(7) 0.0026(7)
C12 0.0244(8) 0.0214(8) 0.0353(9) -0.0051(7) 0.0078(7) -0.0005(6)
C13 0.0442(11) 0.0370(11) 0.0437(11) 0.0034(9) 0.0171(9) 0.0134(9)
C14 0.0321(10) 0.0370(10) 0.0514(12) 0.0102(9) 0.0178(9) -0.0062(8)
C15 0.0332(10) 0.0550(13) 0.0287(10) 0.0047(9) 0.0054(8) -0.0028(9)

loop_
_atom_site_label
_atom_site_type_symbol
_atom_site_fract_x
_atom_site_fract_y
_atom_site_fract_z
_atom_site_U_iso_or_equiv
_atom_site_thermal_displace_type
_atom_site_occupancy
_atom_site_calc_flag
_atom_site_refinement_flags
_atom_site_disorder_group
Si1 Si 0.30890(2) -0.00925(3) 0.72017(3) 0.01866(11) Uani 1 d . .
Si2 Si 0.18212(2) -0.09682(4) 0.59144(3) 0.01962(11) Uani 1 d . .
Si3 Si 0.19056(2) 0.13761(3) 0.64170(3) 0.01762(11) Uani 1 d . .
Al1 Al 0.32727(3) -0.22327(4) 0.59863(4) 0.02482(12) Uani 1 d . .
Al2 Al 0.04343(2) 0.02295(4) 0.65157(4) 0.02083(12) Uani 1 d . .
Al3 Al 0.34932(3) 0.22028(4) 0.63758(4) 0.02237(12) Uani 1 d . .
N1 N 0.27244(7) -0.11633(10) 0.64736(10) 0.0196(3) Uani 1 d . .
N2 N 0.14356(7) 0.01553(10) 0.64350(10) 0.0180(3) Uani 1 d . .
N3 N 0.28499(7) 0.11178(10) 0.65864(10) 0.0189(3) Uani 1 d . .
N4 N 0.34205(8) -0.34977(12) 0.69678(12) 0.0313(3) Uani 1 d . .
N5 N 0.02191(8) -0.01138(12) 0.79581(11) 0.0269(3) Uani 1 d . .
N6 N 0.38966(7) 0.19722(12) 0.50415(11) 0.0260(3) Uani 1 d . .
C1 C 0.41178(9) -0.02066(15) 0.75151(15) 0.0321(4) Uani 1 d . .
H1A H 0.43469(11) -0.0273(12) 0.6890(2) 0.048 Uiso 1 calc R .
H1B H 0.42361(10) -0.0849(7) 0.7936(9) 0.048 Uiso 1 calc R .
H1C H 0.43076(14) 0.0442(5) 0.7883(9) 0.048 Uiso 1 calc R .
C2 C 0.27438(10) -0.01285(14) 0.84708(12) 0.0283(4) Uani 1 d . .
H2A H 0.22034(11) -0.0079(11) 0.83840(14) 0.042 Uiso 1 calc R .
H2B H 0.2952(6) 0.0483(6) 0.8879(4) 0.042 Uiso 1 calc R .
H2C H 0.2896(6) -0.0809(5) 0.8813(4) 0.042 Uiso 1 calc R .
C3 C 0.39271(13) -0.4269(2) 0.6558(2) 0.0534(6) Uani 1 d . .
H3A H 0.3999(8) -0.4901(7) 0.7003(8) 0.080 Uiso 1 calc R .
H3B H 0.4404(3) -0.3915(5) 0.6516(13) 0.080 Uiso 1 calc R .
H3C H 0.3714(5) -0.4501(11) 0.5882(6) 0.080 Uiso 1 calc R .
C4 C 0.27154(12) -0.4063(2) 0.7039(2) 0.0517(6) Uani 1 d . .
H4A H 0.2805(2) -0.4701(9) 0.7474(11) 0.078 Uiso 1 calc R .
H4B H 0.2499(5) -0.4291(13) 0.6364(3) 0.078 Uiso 1 calc R .
H4C H 0.2373(4) -0.3573(5) 0.7328(13) 0.078 Uiso 1 calc R .
C5 C 0.3743(2) -0.3150(2) 0.7982(2) 0.0634(7) Uani 1 d . .
H5A H 0.3794(10) -0.3779(3) 0.8434(4) 0.095 Uiso 1 calc R .
H5B H 0.3419(6) -0.2613(12) 0.8244(6) 0.095 Uiso 1 calc R .
H5C H 0.4230(5) -0.2828(15) 0.7943(3) 0.095 Uiso 1 calc R .
C6 C 0.12650(10) -0.22174(15) 0.6054(2) 0.0367(5) Uani 1 d . .
H6A H 0.1268(7) -0.2385(7) 0.6773(2) 0.055 Uiso 1 calc R .
H6B H 0.1480(5) -0.2824(3) 0.5716(10) 0.055 Uiso 1 calc R .
H6C H 0.0755(2) -0.2098(4) 0.5747(10) 0.055 Uiso 1 calc R .
C7 C 0.18098(11) -0.0792(2) 0.45184(13) 0.0359(4) Uani 1 d . .
H7A H 0.2133(6) -0.0188(8) 0.43854(13) 0.054 Uiso 1 calc R .
H7B H 0.1304(2) -0.0638(12) 0.4213(2) 0.054 Uiso 1 calc R .
H7C H 0.1986(8) -0.1458(5) 0.4226(2) 0.054 Uiso 1 calc R .
C8 C 0.04770(12) -0.1209(2) 0.8275(2) 0.0413(5) Uani 1 d . .
H8A H 0.0349(8) -0.1358(5) 0.8955(5) 0.062 Uiso 1 calc R .
H8B H 0.1014(2) -0.1251(4) 0.8280(11) 0.062 Uiso 1 calc R .
H8C H 0.0239(6) -0.1746(2) 0.7802(7) 0.062 Uiso 1 calc R .
C9 C -0.05969(10) -0.0068(2) 0.7937(2) 0.0369(4) Uani 1 d . .
H9A H -0.07313(11) -0.0251(12) 0.8606(3) 0.055 Uiso 1 calc R .
H9B H -0.08266(11) -0.0587(9) 0.7439(8) 0.055 Uiso 1 calc R .
H9C H -0.07711(13) 0.0665(4) 0.7751(11) 0.055 Uiso 1 calc R .
C10 C 0.05476(11) 0.0687(2) 0.87035(14) 0.0377(4) Uani 1 d . .
H10D H 0.0385(7) 0.0534(8) 0.9363(3) 0.056 Uiso 1 calc R .
H10E H 0.0388(7) 0.1417(2) 0.8485(6) 0.056 Uiso 1 calc R .
H10F H 0.10876(11) 0.0642(8) 0.8757(8) 0.056 Uiso 1 calc R .
C11 C 0.15962(9) 0.2127(2) 0.52242(14) 0.0306(4) Uani 1 d . .
H11A H 0.1691(7) 0.1685(5) 0.46433(14) 0.046 Uiso 1 calc R .
H11B H 0.1869(5) 0.2810(5) 0.5217(5) 0.046 Uiso 1 calc R .
H11C H 0.1066(2) 0.2279(10) 0.5187(5) 0.046 Uiso 1 calc R .
C12 C 0.16855(9) 0.23165(13) 0.74425(14) 0.0267(4) Uani 1 d . .
H12A H 0.1862(6) 0.2001(5) 0.81019(14) 0.040 Uiso 1 calc R .
H12B H 0.11497(11) 0.2425(8) 0.7392(6) 0.040 Uiso 1 calc R .
H12C H 0.1929(6) 0.3015(4) 0.7370(6) 0.040 Uiso 1 calc R .
C13 C 0.43375(12) 0.0967(2) 0.5046(2) 0.0407(5) Uani 1 d . .
H13A H 0.4543(7) 0.0899(7) 0.4403(5) 0.061 Uiso 1 calc R .
H13B H 0.4021(2) 0.0342(2) 0.5137(12) 0.061 Uiso 1 calc R .
H13C H 0.4741(5) 0.0994(6) 0.5602(7) 0.061 Uiso 1 calc R .
C14 C 0.43723(11) 0.2914(2) 0.4872(2) 0.0391(5) Uani 1 d . .
H14A H 0.4576(7) 0.2822(6) 0.4230(6) 0.059 Uiso 1 calc R .
H14B H 0.4777(5) 0.2961(7) 0.5424(6) 0.059 Uiso 1 calc R .
H14C H 0.4078(2) 0.3579(2) 0.4849(12) 0.059 Uiso 1 calc R .
C15 C 0.32909(11) 0.1913(2) 0.41991(14) 0.0388(5) Uani 1 d . .
H15A H 0.34994(11) 0.1814(13) 0.3562(2) 0.058 Uiso 1 calc R .
H15B H 0.3004(5) 0.2586(5) 0.4171(7) 0.058 Uiso 1 calc R .
H15C H 0.2968(5) 0.1299(8) 0.4307(6) 0.058 Uiso 1 calc R .
H1 H 0.2858(12) -0.2842(18) 0.5125(16) 0.043(6) Uiso 1 d . .
H2 H 0.4078(13) -0.1944(20) 0.5845(17) 0.051(7) Uiso 1 d . .
H3 H 0.0124(11) 0.1422(17) 0.6471(16) 0.039(6) Uiso 1 d . .
H4 H -0.0050(12) -0.0600(19) 0.5968(16) 0.046(6) Uiso 1 d . .
H5 H 0.3119(12) 0.3282(19) 0.6172(17) 0.048(6) Uiso 1 d . .
H6 H 0.4225(12) 0.2264(18) 0.7089(16) 0.042(6) Uiso 1 d . .

loop_
_atom_type_symbol
_atom_type_description
_atom_type_scat_dispersion_real
_atom_type_scat_dispersion_imag
_atom_type_scat_source
C C 0.0033 0.0016 'International Tables Vol C Tables 4.2.6.8 and 6.1.1.4'
H H 0.0000 0.0000 'International Tables Vol C Tables 4.2.6.8 and 6.1.1.4'
N N 0.0061 0.0033 'International Tables Vol C Tables 4.2.6.8 and 6.1.1.4'
Al Al 0.0645 0.0514 'International Tables Vol C Tables 4.2.6.8 and 6.1.1.4'
Si Si 0.0817 0.0704 'International Tables Vol C Tables 4.2.6.8 and 6.1.1.4'

loop_
_geom_angle_atom_site_label_1
_geom_angle_atom_site_label_2
_geom_angle_atom_site_label_3
_geom_angle
_geom_angle_site_symmetry_1
_geom_angle_site_symmetry_3
_geom_angle_publ_flag
N1 Si1 N3 109.60(6) . . ?
N1 Si1 C2 109.97(7) . . ?
N3 Si1 C2 110.79(7) . . ?
N1 Si1 C1 112.02(7) . . ?
N3 Si1 C1 110.94(7) . . ?
C2 Si1 C1 103.39(9) . . ?
N2 Si2 N1 110.28(6) . . ?
N2 Si2 C6 111.62(7) . . ?
N1 Si2 C6 109.88(8) . . ?
N2 Si2 C7 110.39(8) . . ?
N1 Si2 C7 109.83(8) . . ?
C6 Si2 C7 104.71(10) . . ?
N2 Si3 N3 108.78(6) . . ?
N2 Si3 C11 110.08(7) . . ?
N3 Si3 C11 113.22(7) . . ?
N2 Si3 C12 112.23(7) . . ?
N3 Si3 C12 108.32(7) . . ?
C11 Si3 C12 104.20(8) . . ?
N1 Al1 N4 111.23(6) . . ?
N1 Al1 H1 112.9(8) . . ?
N4 Al1 H1 97.1(8) . . ?
N1 Al1 H2 116.5(9) . . ?
N4 Al1 H2 101.6(9) . . ?
H1 Al1 H2 114.9(12) . . ?
N2 Al2 N5 110.27(6) . . ?
N2 Al2 H3 113.5(7) . . ?
N5 Al2 H3 96.9(8) . . ?
N2 Al2 H4 118.1(8) . . ?
N5 Al2 H4 98.6(8) . . ?
H3 Al2 H4 115.8(11) . . ?
N3 Al3 N6 109.89(6) . . ?
N3 Al3 H5 113.0(8) . . ?
N6 Al3 H5 99.8(8) . . ?
N3 Al3 H6 117.7(8) . . ?
N6 Al3 H6 99.8(8) . . ?
H5 Al3 H6 114.0(12) . . ?
Si1 N1 Si2 114.57(7) . . ?
Si1 N1 Al1 124.40(7) . . ?
Si2 N1 Al1 118.59(7) . . ?
Si3 N2 Si2 117.61(7) . . ?
Si3 N2 Al2 116.85(7) . . ?
Si2 N2 Al2 120.95(7) . . ?
Si1 N3 Si3 114.08(7) . . ?
Si1 N3 Al3 125.14(7) . . ?
Si3 N3 Al3 119.35(7) . . ?
C5 N4 C4 109.4(2) . . ?
C5 N4 C3 109.3(2) . . ?
C4 N4 C3 107.9(2) . . ?
C5 N4 Al1 112.03(13) . . ?
C4 N4 Al1 110.82(12) . . ?
C3 N4 Al1 107.24(13) . . ?
C8 N5 C10 109.3(2) . . ?
C8 N5 C9 108.91(15) . . ?
C10 N5 C9 108.14(14) . . ?
C8 N5 Al2 111.55(12) . . ?
C10 N5 Al2 112.65(11) . . ?
C9 N5 Al2 106.13(11) . . ?
C13 N6 C15 108.5(2) . . ?
C13 N6 C14 109.29(14) . . ?
C15 N6 C14 108.63(15) . . ?
C13 N6 Al3 111.66(11) . . ?
C15 N6 Al3 110.95(11) . . ?
C14 N6 Al3 107.74(12) . . ?
Si1 C1 H1A 109.47(6) . . ?
Si1 C1 H1B 109.47(6) . . ?
H1A C1 H1B 109.5 . . ?
Si1 C1 H1C 109.47(6) . . ?
H1A C1 H1C 109.5 . . ?
H1B C1 H1C 109.5 . . ?
Si1 C2 H2A 109.47(6) . . ?
Si1 C2 H2B 109.47(5) . . ?
H2A C2 H2B 109.5 . . ?
Si1 C2 H2C 109.47(6) . . ?
H2A C2 H2C 109.5 . . ?
H2B C2 H2C 109.5 . . ?
N4 C3 H3A 109.47(12) . . ?
N4 C3 H3B 109.47(11) . . ?
H3A C3 H3B 109.5 . . ?
N4 C3 H3C 109.47(13) . . ?
H3A C3 H3C 109.5 . . ?
H3B C3 H3C 109.5 . . ?
N4 C4 H4A 109.47(11) . . ?
N4 C4 H4B 109.47(13) . . ?
H4A C4 H4B 109.5 . . ?
N4 C4 H4C 109.47(12) . . ?
H4A C4 H4C 109.5 . . ?
H4B C4 H4C 109.5 . . ?
N4 C5 H5A 109.47(11) . . ?
N4 C5 H5B 109.47(13) . . ?
H5A C5 H5B 109.5 . . ?
N4 C5 H5C 109.47(14) . . ?
H5A C5 H5C 109.5 . . ?
H5B C5 H5C 109.5 . . ?
Si2 C6 H6A 109.47(7) . . ?
Si2 C6 H6B 109.47(6) . . ?
H6A C6 H6B 109.5 . . ?
Si2 C6 H6C 109.47(6) . . ?
H6A C6 H6C 109.5 . . ?
H6B C6 H6C 109.5 . . ?
Si2 C7 H7A 109.47(7) . . ?
Si2 C7 H7B 109.47(6) . . ?
H7A C7 H7B 109.5 . . ?
Si2 C7 H7C 109.47(6) . . ?
H7A C7 H7C 109.5 . . ?
H7B C7 H7C 109.5 . . ?
N5 C8 H8A 109.47(10) . . ?
N5 C8 H8B 109.47(10) . . ?
H8A C8 H8B 109.5 . . ?
N5 C8 H8C 109.47(11) . . ?
H8A C8 H8C 109.5 . . ?
H8B C8 H8C 109.5 . . ?
N5 C9 H9A 109.47(10) . . ?
N5 C9 H9B 109.47(10) . . ?
H9A C9 H9B 109.5 . . ?
N5 C9 H9C 109.47(10) . . ?
H9A C9 H9C 109.5 . . ?
H9B C9 H9C 109.5 . . ?
N5 C10 H10D 109.47(9) . . ?
N5 C10 H10E 109.47(11) . . ?
H10D C10 H10E 109.5 . . ?
N5 C10 H10F 109.47(10) . . ?
H10D C10 H10F 109.5 . . ?
H10E C10 H10F 109.5 . . ?
Si3 C11 H11A 109.47(6) . . ?
Si3 C11 H11B 109.47(6) . . ?
H11A C11 H11B 109.5 . . ?
Si3 C11 H11C 109.47(6) . . ?
H11A C11 H11C 109.5 . . ?
H11B C11 H11C 109.5 . . ?
Si3 C12 H12A 109.47(6) . . ?
Si3 C12 H12B 109.47(5) . . ?
H12A C12 H12B 109.5 . . ?
Si3 C12 H12C 109.47(5) . . ?
H12A C12 H12C 109.5 . . ?
H12B C12 H12C 109.5 . . ?
N6 C13 H13A 109.47(10) . . ?
N6 C13 H13B 109.47(10) . . ?
H13A C13 H13B 109.5 . . ?
N6 C13 H13C 109.47(10) . . ?
H13A C13 H13C 109.5 . . ?
H13B C13 H13C 109.5 . . ?
N6 C14 H14A 109.47(10) . . ?
N6 C14 H14B 109.47(10) . . ?
H14A C14 H14B 109.5 . . ?
N6 C14 H14C 109.47(10) . . ?
H14A C14 H14C 109.5 . . ?
H14B C14 H14C 109.5 . . ?
N6 C15 H15A 109.47(9) . . ?
N6 C15 H15B 109.47(11) . . ?
H15A C15 H15B 109.5 . . ?
N6 C15 H15C 109.47(10) . . ?
H15A C15 H15C 109.5 . . ?
H15B C15 H15C 109.5 . . ?

loop_
_geom_bond_atom_site_label_1
_geom_bond_atom_site_label_2
_geom_bond_distance
_geom_bond_site_symmetry_2
_geom_bond_publ_flag
Si1 N1 1.7252(13) . ?
Si1 N3 1.7345(13) . ?
Si1 C2 1.876(2) . ?
Si1 C1 1.877(2) . ?
Si2 N2 1.7367(13) . ?
Si2 N1 1.7406(13) . ?
Si2 C6 1.867(2) . ?
Si2 C7 1.873(2) . ?
Si3 N2 1.7348(13) . ?
Si3 N3 1.7385(13) . ?
Si3 C11 1.869(2) . ?
Si3 C12 1.874(2) . ?
Al1 N1 1.8221(14) . ?
Al1 N4 2.035(2) . ?
Al1 H1 1.50(2) . ?
Al1 H2 1.54(2) . ?
Al2 N2 1.8436(13) . ?
Al2 N5 2.054(2) . ?
Al2 H3 1.58(2) . ?
Al2 H4 1.49(2) . ?
Al3 N3 1.8238(13) . ?
Al3 N6 2.0261(15) . ?
Al3 H5 1.51(2) . ?
Al3 H6 1.54(2) . ?
N4 C5 1.472(3) . ?
N4 C4 1.476(3) . ?
N4 C3 1.476(2) . ?
N5 C8 1.476(2) . ?
N5 C10 1.477(2) . ?
N5 C9 1.486(2) . ?
N6 C13 1.477(2) . ?
N6 C15 1.480(2) . ?
N6 C14 1.483(2) . ?
C1 H1A 0.98 . ?
C1 H1B 0.98 . ?
C1 H1C 0.98 . ?
C2 H2A 0.98 . ?
C2 H2B 0.98 . ?
C2 H2C 0.98 . ?
C3 H3A 0.98 . ?
C3 H3B 0.98 . ?
C3 H3C 0.98 . ?
C4 H4A 0.98 . ?
C4 H4B 0.98 . ?
C4 H4C 0.98 . ?
C5 H5A 0.98 . ?
C5 H5B 0.98 . ?
C5 H5C 0.98 . ?
C6 H6A 0.98 . ?
C6 H6B 0.98 . ?
C6 H6C 0.98 . ?
C7 H7A 0.98 . ?
C7 H7B 0.98 . ?
C7 H7C 0.98 . ?
C8 H8A 0.98 . ?
C8 H8B 0.98 . ?
C8 H8C 0.98 . ?
C9 H9A 0.98 . ?
C9 H9B 0.98 . ?
C9 H9C 0.98 . ?
C10 H10D 0.98 . ?
C10 H10E 0.98 . ?
C10 H10F 0.98 . ?
C11 H11A 0.98 . ?
C11 H11B 0.98 . ?
C11 H11C 0.98 . ?
C12 H12A 0.98 . ?
C12 H12B 0.98 . ?
C12 H12C 0.98 . ?
C13 H13A 0.98 . ?
C13 H13B 0.98 . ?
C13 H13C 0.98 . ?
C14 H14A 0.98 . ?
C14 H14B 0.98 . ?
C14 H14C 0.98 . ?
C15 H15A 0.98 . ?
C15 H15B 0.98 . ?
C15 H15C 0.98 . ?

loop_
_geom_torsion_atom_site_label_1
_geom_torsion_atom_site_label_2
_geom_torsion_atom_site_label_3
_geom_torsion_atom_site_label_4
_geom_torsion
_geom_torsion_site_symmetry_1
_geom_torsion_site_symmetry_2
_geom_torsion_site_symmetry_3
_geom_torsion_site_symmetry_4
_geom_torsion_publ_flag
N3 Si1 N1 Si2 -42.44(10) . . . . ?
C2 Si1 N1 Si2 79.59(10) . . . . ?
C1 Si1 N1 Si2 -166.03(8) . . . . ?
N3 Si1 N1 Al1 119.50(9) . . . . ?
C2 Si1 N1 Al1 -118.47(10) . . . . ?
C1 Si1 N1 Al1 -4.09(12) . . . . ?
N2 Si2 N1 Si1 -12.24(10) . . . . ?
C6 Si2 N1 Si1 -135.70(9) . . . . ?
C7 Si2 N1 Si1 109.63(10) . . . . ?
N2 Si2 N1 Al1 -175.31(7) . . . . ?
C6 Si2 N1 Al1 61.23(11) . . . . ?
C7 Si2 N1 Al1 -53.43(11) . . . . ?
N4 Al1 N1 Si1 90.65(10) . . . . ?
N4 Al1 N1 Si2 -108.08(9) . . . . ?
N3 Si3 N2 Si2 -35.18(10) . . . . ?
C11 Si3 N2 Si2 89.41(9) . . . . ?
C12 Si3 N2 Si2 -155.02(8) . . . . ?
N3 Si3 N2 Al2 168.57(7) . . . . ?
C11 Si3 N2 Al2 -66.84(10) . . . . ?
C12 Si3 N2 Al2 48.73(10) . . . . ?
N1 Si2 N2 Si3 54.91(10) . . . . ?
C6 Si2 N2 Si3 177.35(9) . . . . ?
C7 Si2 N2 Si3 -66.63(10) . . . . ?
N1 Si2 N2 Al2 -149.85(8) . . . . ?
C6 Si2 N2 Al2 -27.41(12) . . . . ?
C7 Si2 N2 Al2 88.61(10) . . . . ?
N5 Al2 N2 Si3 -102.83(8) . . . . ?
N5 Al2 N2 Si2 101.75(9) . . . . ?
N1 Si1 N3 Si3 63.94(9) . . . . ?
C2 Si1 N3 Si3 -57.60(10) . . . . ?
C1 Si1 N3 Si3 -171.84(9) . . . . ?
N1 Si1 N3 Al3 -129.88(9) . . . . ?
C2 Si1 N3 Al3 108.58(10) . . . . ?
C1 Si1 N3 Al3 -5.66(12) . . . . ?
N2 Si3 N3 Si1 -24.06(10) . . . . ?
C11 Si3 N3 Si1 -146.78(9) . . . . ?
C12 Si3 N3 Si1 98.18(9) . . . . ?
N2 Si3 N3 Al3 168.89(7) . . . . ?
C11 Si3 N3 Al3 46.17(11) . . . . ?
C12 Si3 N3 Al3 -68.87(10) . . . . ?
N6 Al3 N3 Si1 90.14(10) . . . . ?
N6 Al3 N3 Si3 -104.35(8) . . . . ?
N1 Al1 N4 C5 -54.7(2) . . . . ?
N1 Al1 N4 C4 67.8(2) . . . . ?
N1 Al1 N4 C3 -174.60(13) . . . . ?
N2 Al2 N5 C8 -59.76(13) . . . . ?
N2 Al2 N5 C10 63.60(14) . . . . ?
N2 Al2 N5 C9 -178.24(11) . . . . ?
N3 Al3 N6 C13 -64.01(13) . . . . ?
N3 Al3 N6 C15 57.18(14) . . . . ?
N3 Al3 N6 C14 175.98(11) . . . . ?
